data_4035000
loop_
_publ_author_name
'Maity, Rajib'
'Naskar, Sandip'
'Das, Indrajit'

_publ_section_title
;
 Copper(II)-Catalyzed Reactions of \a-Keto Thioesters with Azides via C-C
 and C-S Bond Cleavages: Synthesis of N-Acylureas and Amides.
;
_journal_issue 4
_journal_name_full 'The Journal of organic chemistry'
_journal_page_first 2114
_journal_page_last 2124
_journal_paper_doi 10.1021/acs.joc.7b03054
_journal_volume 83
_journal_year 2018
_chemical_formula_moiety 'C10 H9 Cl N2 O2'
_chemical_formula_sum 'C10 H9 Cl N2 O2'
_chemical_formula_weight 224.64
_space_group_crystal_system monoclinic
_space_group_IT_number 15
_space_group_name_Hall '-C 2yc'
_space_group_name_H-M_alt 'C 1 2/c 1'
_atom_sites_solution_hydrogens geom
_atom_sites_solution_primary dual
_audit_creation_date 2017-04-17
_audit_creation_method
;
Olex2 1.2
(compiled 2017.03.02 svn.r3394 for OlexSys, GUI svn.r5324)
;
_cell_angle_alpha 90
_cell_angle_beta 136.066(4)
_cell_angle_gamma 90
_cell_formula_units_Z 8
_cell_length_a 19.224(10)
_cell_length_b 10.624(6)
_cell_length_c 14.616(8)
_cell_measurement_reflns_used 3087
_cell_measurement_temperature 296.15
_cell_measurement_theta_max 23.70
_cell_measurement_theta_min 2.45
_cell_volume 2071(2)
_computing_molecular_graphics 'Olex2 (Dolomanov et al., 2009)'
_computing_publication_material 'Olex2 (Dolomanov et al., 2009)'
_computing_structure_refinement 'ShelXL (Sheldrick, 2015)'
_computing_structure_solution 'ShelXT (Sheldrick, 2015)'
_diffrn_ambient_temperature 296.15
_diffrn_measured_fraction_theta_full 0.999
_diffrn_measured_fraction_theta_max 0.982
_diffrn_measurement_device_type 'Bruker APEX-II CCD'
_diffrn_measurement_method '\f and \w scans'
_diffrn_radiation_type MoK\a
_diffrn_radiation_wavelength 0.71073
_diffrn_reflns_av_R_equivalents 0.0516
_diffrn_reflns_av_unetI/netI 0.0325
_diffrn_reflns_Laue_measured_fraction_full 0.999
_diffrn_reflns_Laue_measured_fraction_max 0.982
_diffrn_reflns_limit_h_max 24
_diffrn_reflns_limit_h_min -24
_diffrn_reflns_limit_k_max 13
_diffrn_reflns_limit_k_min -13
_diffrn_reflns_limit_l_max 18
_diffrn_reflns_limit_l_min -18
_diffrn_reflns_number 16915
_diffrn_reflns_point_group_measured_fraction_full 0.999
_diffrn_reflns_point_group_measured_fraction_max 0.982
_diffrn_reflns_theta_full 25.242
_diffrn_reflns_theta_max 27.154
_diffrn_reflns_theta_min 2.371
_diffrn_standards_number 0
_exptl_absorpt_coefficient_mu 0.349
_exptl_absorpt_correction_T_max 0.7455
_exptl_absorpt_correction_T_min 0.6506
_exptl_absorpt_correction_type multi-scan
_exptl_absorpt_process_details
'SADABS-2014/5 (Bruker,2014/5) was used for absorption correction. wR2(int) was 0.0700 before and 0.0479 after correction. The Ratio of minimum to maximum transmission is 0.8727. The \l/2 correction factor is 0.00150.'
_exptl_crystal_colour 'clear whiteish white'
_exptl_crystal_colour_lustre clear
_exptl_crystal_colour_modifier whiteish
_exptl_crystal_colour_primary white
_exptl_crystal_density_diffrn 1.441
_exptl_crystal_description plate
_exptl_crystal_F_000 928
_exptl_crystal_size_max 0.22
_exptl_crystal_size_mid 0.17
_exptl_crystal_size_min 0.08
_refine_diff_density_max 0.183
_refine_diff_density_min -0.295
_refine_diff_density_rms 0.043
_refine_ls_extinction_method none
_refine_ls_goodness_of_fit_ref 1.032
_refine_ls_hydrogen_treatment constr
_refine_ls_matrix_type full
_refine_ls_number_parameters 136
_refine_ls_number_reflns 2254
_refine_ls_number_restraints 0
_refine_ls_restrained_S_all 1.032
_refine_ls_R_factor_all 0.0910
_refine_ls_R_factor_gt 0.0471
_refine_ls_shift/su_max 0.000
_refine_ls_shift/su_mean 0.000
_refine_ls_structure_factor_coef Fsqd
_refine_ls_weighting_details 'w=1/[\s^2^(Fo^2^)+(0.0620P)^2^+0.9290P] where P=(Fo^2^+2Fc^2^)/3'
_refine_ls_weighting_scheme calc
_refine_ls_wR_factor_gt 0.1142
_refine_ls_wR_factor_ref 0.1350
_reflns_Friedel_coverage 0.000
_reflns_number_gt 1374
_reflns_number_total 2254
_reflns_threshold_expression 'I > 2\s(I)'
_cod_data_source_file jo7b03054_si_003.cif
_cod_data_source_block id_pkm35_2_0m
_cod_original_cell_volume 2071.3(19)
_cod_database_code 4035000
_shelx_shelxl_version_number 2016/6
_shelx_space_group_comment
;
The symmetry employed for this shelxl refinement is uniquely defined
by the following loop, which should always be used as a source of
symmetry information in preference to the above space-group names.
They are only intended as comments.
;
_olex2_refinement_description
;
1. Fixed Uiso
 At 1.2 times of:
  All C(H) groups, All N(H) groups, All N(H,H) groups
2.a Aromatic/amide H refined with riding coordinates:
 N2(H2), C2(H2A), C8(H8), C7(H7), C4(H4), C6(H6), C5(H5)
2.b X=CH2 refined with riding coordinates:
 N1(H1A,H1B)
;
_olex2_submission_special_instructions 'No special instructions were received'

loop_
_space_group_symop_operation_xyz
'x, y, z'
'-x, y, -z+1/2'
'x+1/2, y+1/2, z'
'-x+1/2, y+1/2, -z+1/2'
'-x, -y, -z'
'x, -y, z-1/2'
'-x+1/2, -y+1/2, -z'
'x+1/2, -y+1/2, z-1/2'

loop_
_atom_site_label
_atom_site_type_symbol
_atom_site_fract_x
_atom_site_fract_y
_atom_site_fract_z
_atom_site_U_iso_or_equiv
_atom_site_adp_type
_atom_site_occupancy
_atom_site_site_symmetry_order
_atom_site_calc_flag
_atom_site_refinement_flags_posn
Cl1 Cl 0.32921(6) 0.74538(9) 0.15596(7) 0.0954(4) Uani 1 1 d .
O1 O -0.01836(10) 0.51962(17) 0.35339(14) 0.0560(5) Uani 1 1 d .
N2 N 0.12846(12) 0.55054(18) 0.42069(16) 0.0476(5) Uani 1 1 d .
H2 H 0.095735 0.547882 0.339037 0.057 Uiso 1 1 calc R
O2 O 0.28343(11) 0.57843(19) 0.62710(14) 0.0676(5) Uani 1 1 d .
N1 N 0.12297(14) 0.5192(2) 0.57139(16) 0.0575(6) Uani 1 1 d .
H1A H 0.091249 0.504483 0.591449 0.069 Uiso 1 1 calc R
H1B H 0.187139 0.527027 0.632674 0.069 Uiso 1 1 calc R
C9 C 0.22843(15) 0.5749(2) 0.5087(2) 0.0483(6) Uani 1 1 d .
C10 C 0.07346(16) 0.5295(2) 0.4473(2) 0.0456(5) Uani 1 1 d .
C2 C 0.35135(16) 0.6728(2) 0.3504(2) 0.0530(6) Uani 1 1 d .
H2A H 0.281673 0.671593 0.286654 0.064 Uiso 1 1 calc R
C1 C 0.40673(15) 0.6439(2) 0.4802(2) 0.0476(5) Uani 1 1 d .
C8 C 0.26349(16) 0.5985(2) 0.4487(2) 0.0516(6) Uani 1 1 d .
H8 H 0.217327 0.602414 0.357416 0.062 Uiso 1 1 calc R
C7 C 0.35913(16) 0.6140(2) 0.5219(2) 0.0525(6) Uani 1 1 d .
H7 H 0.402106 0.604749 0.612262 0.063 Uiso 1 1 calc R
C3 C 0.39929(19) 0.7028(2) 0.3166(2) 0.0582(6) Uani 1 1 d .
C4 C 0.5024(2) 0.7046(3) 0.4090(3) 0.0654(7) Uani 1 1 d .
H4 H 0.534259 0.725938 0.384809 0.078 Uiso 1 1 calc R
C6 C 0.51010(16) 0.6460(2) 0.5724(2) 0.0576(6) Uani 1 1 d .
H6 H 0.548315 0.627721 0.660173 0.069 Uiso 1 1 calc R
C5 C 0.55680(18) 0.6746(3) 0.5360(3) 0.0658(7) Uani 1 1 d .
H5 H 0.626430 0.673602 0.598760 0.079 Uiso 1 1 calc R

loop_
_atom_site_aniso_label
_atom_site_aniso_U_11
_atom_site_aniso_U_22
_atom_site_aniso_U_33
_atom_site_aniso_U_23
_atom_site_aniso_U_13
_atom_site_aniso_U_12
Cl1 0.0946(6) 0.1336(8) 0.0585(5) 0.0152(4) 0.0552(5) -0.0093(5)
O1 0.0388(9) 0.0942(13) 0.0356(8) -0.0023(8) 0.0270(8) -0.0050(8)
N2 0.0376(10) 0.0732(13) 0.0328(9) -0.0051(8) 0.0256(8) -0.0063(9)
O2 0.0425(9) 0.1159(15) 0.0342(9) -0.0041(9) 0.0242(8) -0.0121(9)
N1 0.0454(11) 0.0922(16) 0.0359(10) -0.0001(9) 0.0296(9) -0.0053(10)
C9 0.0381(12) 0.0649(16) 0.0357(12) -0.0017(10) 0.0245(11) -0.0040(10)
C10 0.0454(12) 0.0572(14) 0.0375(11) -0.0021(10) 0.0309(11) -0.0008(10)
C2 0.0416(12) 0.0676(16) 0.0421(12) 0.0022(11) 0.0276(11) -0.0033(11)
C1 0.0391(12) 0.0593(15) 0.0407(12) 0.0004(10) 0.0275(10) -0.0001(10)
C8 0.0404(12) 0.0749(17) 0.0376(11) -0.0015(11) 0.0275(11) -0.0041(11)
C7 0.0416(13) 0.0728(17) 0.0388(11) 0.0030(11) 0.0276(11) -0.0018(11)
C3 0.0628(16) 0.0657(17) 0.0517(13) 0.0020(12) 0.0431(13) -0.0033(12)
C4 0.0653(17) 0.0763(19) 0.0747(17) -0.0018(14) 0.0572(16) -0.0085(14)
C6 0.0385(12) 0.0782(18) 0.0434(12) 0.0005(12) 0.0252(11) -0.0029(12)
C5 0.0412(13) 0.086(2) 0.0647(16) -0.0022(14) 0.0362(13) -0.0063(13)

loop_
_atom_type_symbol
_atom_type_description
_atom_type_scat_dispersion_real
_atom_type_scat_dispersion_imag
_atom_type_scat_source
C C 0.0033 0.0016 'International Tables Vol C Tables 4.2.6.8 and 6.1.1.4'
H H 0.0000 0.0000 'International Tables Vol C Tables 4.2.6.8 and 6.1.1.4'
Cl Cl 0.1484 0.1585 'International Tables Vol C Tables 4.2.6.8 and 6.1.1.4'
N N 0.0061 0.0033 'International Tables Vol C Tables 4.2.6.8 and 6.1.1.4'
O O 0.0106 0.0060 'International Tables Vol C Tables 4.2.6.8 and 6.1.1.4'

loop_
_geom_angle_atom_site_label_1
_geom_angle_atom_site_label_2
_geom_angle_atom_site_label_3
_geom_angle
C9 N2 H2 116.2
C9 N2 C10 127.58(18)
C10 N2 H2 116.2
H1A N1 H1B 120.0
C10 N1 H1A 120.0
C10 N1 H1B 120.0
N2 C9 C8 114.36(18)
O2 C9 N2 122.65(19)
O2 C9 C8 123.0(2)
O1 C10 N2 118.20(18)
O1 C10 N1 124.3(2)
N1 C10 N2 117.5(2)
C1 C2 H2A 120.1
C3 C2 H2A 120.1
C3 C2 C1 119.7(2)
C2 C1 C7 121.8(2)
C6 C1 C2 118.7(2)
C6 C1 C7 119.5(2)
C9 C8 H8 119.5
C7 C8 C9 120.9(2)
C7 C8 H8 119.5
C1 C7 H7 115.8
C8 C7 C1 128.5(2)
C8 C7 H7 115.8
C2 C3 Cl1 119.1(2)
C2 C3 C4 121.3(2)
C4 C3 Cl1 119.57(19)
C3 C4 H4 120.5
C5 C4 C3 119.1(2)
C5 C4 H4 120.5
C1 C6 H6 119.7
C5 C6 C1 120.7(2)
C5 C6 H6 119.7
C4 C5 C6 120.6(2)
C4 C5 H5 119.7
C6 C5 H5 119.7

loop_
_geom_bond_atom_site_label_1
_geom_bond_atom_site_label_2
_geom_bond_distance
Cl1 C3 1.725(3)
O1 C10 1.234(2)
N2 H2 0.8600
N2 C9 1.362(3)
N2 C10 1.382(3)
O2 C9 1.216(3)
N1 H1A 0.8600
N1 H1B 0.8600
N1 C10 1.312(3)
C9 C8 1.462(3)
C2 H2A 0.9300
C2 C1 1.385(3)
C2 C3 1.361(3)
C1 C7 1.453(3)
C1 C6 1.381(3)
C8 H8 0.9300
C8 C7 1.311(3)
C7 H7 0.9300
C3 C4 1.377(4)
C4 H4 0.9300
C4 C5 1.358(4)
C6 H6 0.9300
C6 C5 1.368(3)
C5 H5 0.9300
